data_1100303
loop_
_publ_author_name
'Zarges, Wolfgang'
'Marsch, Michael'
'Harms, Klaus'
'Boche, Gernot'

_publ_section_title
;
 X-Ray Structure Analysis of \a-Lithiophenylacetonitrile &#x00B7; Lithium
 Diisopropyl amide &#x00B7; 2 Tetramethylethylenediamine---a
 "Quasi-Dianion Complex"
;
_journal_coden_ASTM ACIEAY
_journal_issue 10
_journal_name_full
;
 Angewandte Chemie, International Edition in English
;
_journal_page_first 1392
_journal_page_last 1394
_journal_paper_doi 10.1002/anie.198913921
_journal_volume 28
_journal_year 1989
_chemical_formula_sum 'C26 H52 Li2 N6'
_space_group_IT_number 2
_symmetry_cell_setting triclinic
_symmetry_Int_Tables_number 2
_symmetry_space_group_name_Hall '-P 1'
_symmetry_space_group_name_H-M 'P -1'
_cell_angle_alpha 77.24(2)
_cell_angle_beta 73.47(1)
_cell_angle_gamma 87.16(2)
_cell_formula_units_Z 2
_cell_length_a 9.968(2)
_cell_length_b 11.966(3)
_cell_length_c 14.171(2)
_cod_database_code 1100303

loop_
_symmetry_equiv_pos_site_id
_symmetry_equiv_pos_as_xyz
1 x,y,z
2 -x,-y,-z

loop_
_atom_site_label
_atom_site_type_symbol
_atom_site_fract_x
_atom_site_fract_y
_atom_site_fract_z
N1 N 0.29376(43) 0.77557(36) 0.33015(29)
N2 N 0.18448(37) 0.72886(31) 0.15589(26)
N3 N 0.18920(46) 1.03750(31) 0.22855(30)
N4 N -0.04957(42) 0.87868(36) 0.35069(31)
N5 N 0.55711(47) 0.65410(46) 0.16677(44)
N6 N 0.36618(59) 0.49416(36) 0.33397(35)
C1 C 0.40097(53) 0.83449(44) 0.45603(42)
H1 H 0.4928(42) 0.8815(32) 0.4286(29)
C2 C 0.34345(54) 0.80256(41) 0.38769(42)
C3 C 0.34168(56) 0.8029(4) 0.56304(38)
C4 C 0.22453(53) 0.73017(36) 0.60721(39)
H2 H 0.18251(53) 0.69882(36) 0.56543(39)
C5 C 0.16908(58) 0.70318(40) 0.71120(45)
H3 H 0.08661(58) 0.65546(40) 0.74040(45)
C6 C 0.22998(76) 0.74370(51) 0.77357(43)
H4 H 0.19246(76) 0.72246(51) 0.84550(43)
C7 C 0.34525(73) 0.81482(50) 0.73072(52)
H5 H 0.38666(73) 0.84561(50) 0.77315(52)
C8 C 0.40213(54) 0.84255(40) 0.62769(46)
H6 H 0.48491(54) 0.89002(40) 0.59958(46)
C9 C 0.07250(55) 0.64662(44) 0.17243(37)
H7 H -0.00284(55) 0.68864(44) 0.15210(37)
C10 C 0.02840(52) 0.58758(38) 0.28410(33)
H8 H -0.04546(52) 0.53315(38) 0.29633(33)
H9 H -0.00401(52) 0.64386(38) 0.32408(33)
H10 H 0.10709(52) 0.54864(38) 0.30202(33)
C11 C 0.11308(69) 0.55655(45) 0.10929(38)
H11 H 0.14075(69) 0.59327(45) 0.03909(38)
H12 H 0.03456(69) 0.50632(45) 0.12268(38)
H13 H 0.18966(69) 0.51300(45) 0.12624(38)
C12 C 0.22625(57) 0.79301(43) 0.05038(36)
H14 H 0.25265(57) 0.73695(43) 0.00954(36)
C13 C 0.34748(56) 0.87302(42) 0.03588(34)
H15 H 0.37555(56) 0.91530(42) -0.03273(34)
H16 H 0.42476(56) 0.82897(42) 0.05107(34)
H17 H 0.31879(56) 0.92536(42) 0.08017(34)
C14 C 0.11061(56) 0.85992(45) 0.01543(35)
H18 H 0.03426(56) 0.80898(45) 0.02472(35)
H19 H 0.14515(56) 0.89584(45) -0.05468(35)
H20 H 0.07878(56) 0.91756(45) 0.05401(35)
C15 C -0.04531(56) 1.00257(45) 0.34788(38)
H21 H -0.09796(56) 1.01495(45) 0.41280(38)
H22 H -0.08867(56) 1.04202(45) 0.29770(38)
C16 C 0.09288(62) 1.05131(42) 0.32440(39)
H23 H 0.08336(62) 1.13186(42) 0.32291(39)
H24 H 0.13350(62) 1.01550(42) 0.37723(39)
C17 C -0.05876(55) 0.81359(40) 0.45309(34)
H25 H 0.02171(55) 0.83067(40) 0.47211(34)
H26 H -0.06198(55) 0.73307(40) 0.45491(34)
H27 H -0.14204(55) 0.83441(40) 0.49924(34)
C18 C -0.17140(56) 0.85176(50) 0.32364(45)
H28 H -0.16680(56) 0.89382(50) 0.25671(45)
H29 H -0.25424(56) 0.87244(50) 0.37029(45)
H30 H -0.17418(56) 0.7711(5) 0.32595(45)
C19 C 0.32796(59) 1.06561(42) 0.22820(41)
H31 H 0.39330(59) 1.05720(42) 0.16579(41)
H32 H 0.35252(59) 1.01504(42) 0.28332(41)
H33 H 0.33068(59) 1.14335(42) 0.23530(41)
C20 C 0.15182(61) 1.11721(43) 0.14472(37)
H34 H 0.05927(61) 1.09910(43) 0.14431(37)
H35 H 0.21736(61) 1.11005(43) 0.08201(37)
H36 H 0.15454(61) 1.19436(43) 0.15328(37)
C21 C 0.59800(87) 0.55863(85) 0.23668(77)
H37 H 0.66585(87) 0.59007(85) 0.26035(77)
H38 H 0.64258(87) 0.50518(85) 0.19636(77)
C22 C 0.51798(88) 0.50110(64) 0.31178(65)
H39 H 0.54919(88) 0.42371(64) 0.31320(65)
H40 H 0.53419(88) 0.52651(64) 0.36735(65)
C23 C 0.62741(59) 0.75861(58) 0.16577(43)
H41 H 0.59868(59) 0.77509(58) 0.23187(43)
H42 H 0.60290(59) 0.82116(58) 0.11854(43)
H43 H 0.72689(59) 0.74838(58) 0.14619(43)
C24 C 0.60490(68) 0.63394(51) 0.06470(49)
H44 H 0.56088(68) 0.56552(51) 0.06217(49)
H45 H 0.70462(68) 0.62508(51) 0.04621(49)
H46 H 0.58063(68) 0.69786(51) 0.01857(49)
C25 C 0.32510(65) 0.38752(46) 0.31299(42)
H47 H 0.36846(65) 0.38575(46) 0.24356(42)
H48 H 0.22522(65) 0.38464(46) 0.32636(42)
H49 H 0.35475(65) 0.32276(46) 0.35539(42)
C26 C 0.29803(72) 0.49341(43) 0.44040(38)
H50 H 0.32319(72) 0.56210(43) 0.45616(38)
H51 H 0.32788(72) 0.42789(43) 0.48188(38)
H52 H 0.19834(72) 0.48977(43) 0.45286(38)
Li1 Li 0.15221(75) 0.84022(58) 0.24969(50)
Li2 Li 0.32895(79) 0.66423(60) 0.22933(51)

loop_
_atom_type_symbol
_atom_type_radius_bond
C 0.68
H 0.23
Li 1.23
N 0.86
